data_2242639
loop_
_publ_author_name
'Sanner, Robert D.'
'Young, Jr, Victor G.'

_publ_section_title
;
 The crystal structure of
 bis{3,5-difluoro-2-[4-(2,4,6-trimethylphenyl)pyridin-2-yl]phenyl}(picolinato)iridium(III)
 and its 4-<i>tert</i>-butylpyridin-2-yl analogue
;
_journal_coeditor_code LH5880
_journal_issue 10
_journal_name_full 'Acta Crystallographica Section E'
_journal_page_first 1467
_journal_page_last 1470
_journal_paper_doi 10.1107/S2056989018012409
_journal_volume 74
_journal_year 2018
_chemical_formula_iupac '[Ir (C20 H16 F2 N1)2 (C6 H4 N O2)]'
_chemical_formula_moiety 'C46 H36 F4 Ir N3 O2'
_chemical_formula_sum 'C46 H36 F4 Ir N3 O2'
_chemical_formula_weight 930.98
_chemical_name_common 18043zz
_chemical_name_systematic
Bis{3,5-difluoro-2-[4-(2,4,6-trimethylphenyl)pyridin-2-yl]phenyl-\k^2^<i>N</i>,<i>C</i>^1^}(picolinato-\k^2^<i>N</i>,<i>O</i>)iridium(III)
_space_group_crystal_system monoclinic
_space_group_IT_number 14
_space_group_name_Hall '-P 2ybc'
_space_group_name_H-M_alt 'P 1 21/c 1'
_symmetry_space_group_name_Hall '-P 2ybc'
_symmetry_space_group_name_H-M 'P 1 21/c 1'
_atom_sites_solution_hydrogens geom
_audit_creation_method SHELXL-2018/3
_cell_angle_alpha 90
_cell_angle_beta 106.374(3)
_cell_angle_gamma 90
_cell_formula_units_Z 4
_cell_length_a 15.1582(12)
_cell_length_b 12.3530(9)
_cell_length_c 24.2353(17)
_cell_measurement_reflns_used 9153
_cell_measurement_temperature 100(2)
_cell_measurement_theta_max 30.65
_cell_measurement_theta_min 2.48
_cell_volume 4354.0(6)
_computing_cell_refinement
;
SAINT (Bruker, 2014)
;
_computing_data_collection
;
APEX3 (Bruker, 2014)
;
_computing_data_reduction
;
SAINT (Bruker, 2014)
;
_computing_molecular_graphics
;
SHELXTL (Sheldrick, 2008)
;
_computing_publication_material
;
SHELXTL (Sheldrick, 2008)
;
_computing_structure_refinement
;
SHELXL2018 (Sheldrick, 2015b)
;
_computing_structure_solution
;
SHELXT2014 (Sheldrick, 2015a)
;
_diffrn_ambient_temperature 100(2)
_diffrn_measured_fraction_theta_full 0.999
_diffrn_measured_fraction_theta_max 0.995
_diffrn_measurement_device_type 'area Bruker PHOTON-II CPAD'
_diffrn_measurement_method '\f and \w scans'
_diffrn_radiation_type MoK\a
_diffrn_radiation_wavelength 0.71073
_diffrn_reflns_av_R_equivalents 0.0415
_diffrn_reflns_av_unetI/netI 0.0293
_diffrn_reflns_limit_h_max 21
_diffrn_reflns_limit_h_min -21
_diffrn_reflns_limit_k_max 17
_diffrn_reflns_limit_k_min -17
_diffrn_reflns_limit_l_max 34
_diffrn_reflns_limit_l_min -30
_diffrn_reflns_number 74054
_diffrn_reflns_theta_full 25.242
_diffrn_reflns_theta_max 30.706
_diffrn_reflns_theta_min 2.181
_diffrn_source microfocus
_exptl_absorpt_coefficient_mu 3.122
_exptl_absorpt_correction_T_max 0.7461
_exptl_absorpt_correction_T_min 0.5764
_exptl_absorpt_correction_type multi-scan
_exptl_absorpt_process_details
;
(SADABS; Bruker, 2014)
;
_exptl_crystal_colour Yellow
_exptl_crystal_density_diffrn 1.420
_exptl_crystal_description Block
_exptl_crystal_F_000 1848
_exptl_crystal_size_max 0.120
_exptl_crystal_size_mid 0.120
_exptl_crystal_size_min 0.120
_refine_diff_density_max 2.615
_refine_diff_density_min -1.641
_refine_ls_extinction_method none
_refine_ls_goodness_of_fit_ref 1.099
_refine_ls_hydrogen_treatment constr
_refine_ls_matrix_type full
_refine_ls_number_parameters 512
_refine_ls_number_reflns 13464
_refine_ls_number_restraints 0
_refine_ls_restrained_S_all 1.099
_refine_ls_R_factor_all 0.0400
_refine_ls_R_factor_gt 0.0303
_refine_ls_shift/su_max 0.006
_refine_ls_shift/su_mean 0.000
_refine_ls_structure_factor_coef Fsqd
_refine_ls_weighting_details 'w=1/[\s^2^(Fo^2^)+(0.0107P)^2^+8.8889P] where P=(Fo^2^+2Fc^2^)/3'
_refine_ls_weighting_scheme calc
_refine_ls_wR_factor_gt 0.0600
_refine_ls_wR_factor_ref 0.0633
_reflns_number_gt 11535
_reflns_number_total 13464
_reflns_threshold_expression 'I > 2\s(I)'
_cod_data_source_file lh5880sup1.cif
_cod_data_source_block 1
_cod_database_code 2242639
_shelx_space_group_comment
;
The symmetry employed for this shelxl refinement is uniquely defined
by the following loop, which should always be used as a source of
symmetry information in preference to the above space-group names.
They are only intended as comments.
;
_shelx_estimated_absorpt_t_min 0.706
_shelx_estimated_absorpt_t_max 0.706

loop_
_space_group_symop_operation_xyz
'x, y, z'
'-x, y+1/2, -z+1/2'
'-x, -y, -z'
'x, -y-1/2, z-1/2'

loop_
_atom_site_type_symbol
_atom_site_label
_atom_site_fract_x
_atom_site_fract_y
_atom_site_fract_z
_atom_site_U_iso_or_equiv
_atom_site_adp_type
_atom_site_calc_flag
_atom_site_occupancy
Ir Ir1 0.44048(2) 0.26980(2) 0.61437(2) 0.01790(3) Uani d 1
C C1 0.46242(17) 0.32003(19) 0.54086(10) 0.0173(4) Uani d 1
C C2 0.39581(18) 0.3451(2) 0.48951(10) 0.0194(5) Uani d 1
H H2A 0.332635 0.330991 0.485277 0.023 Uiso calc 1
C C3 0.42336(18) 0.3906(2) 0.44514(10) 0.0205(5) Uani d 1
F F1 0.35653(11) 0.42187(13) 0.39699(6) 0.0247(3) Uani d 1
C C4 0.51336(19) 0.4086(2) 0.44628(10) 0.0204(5) Uani d 1
H H4A 0.529744 0.437693 0.414238 0.025 Uiso calc 1
C C5 0.57841(18) 0.3818(2) 0.49690(11) 0.0198(5) Uani d 1
F F2 0.66758(11) 0.40260(14) 0.49956(7) 0.0273(3) Uani d 1
C C6 0.55632(18) 0.3387(2) 0.54451(10) 0.0189(5) Uani d 1
C C7 0.62144(18) 0.3177(2) 0.60110(10) 0.0201(5) Uani d 1
C C8 0.71651(19) 0.3190(2) 0.61409(11) 0.0236(5) Uani d 1
H H8A 0.744865 0.335431 0.584779 0.028 Uiso calc 1
C C9 0.77108(19) 0.2966(2) 0.66960(12) 0.0262(6) Uani d 1
C C10 0.72713(19) 0.2742(3) 0.71159(11) 0.0279(6) Uani d 1
H H10A 0.762028 0.259416 0.750019 0.033 Uiso calc 1
C C11 0.63216(19) 0.2736(2) 0.69675(11) 0.0252(5) Uani d 1
H H11A 0.602878 0.258211 0.725735 0.030 Uiso calc 1
N N1 0.57912(15) 0.29390(17) 0.64278(9) 0.0188(4) Uani d 1
C C12 0.8732(2) 0.2943(3) 0.68225(12) 0.0329(7) Uani d 1
C C13 0.9183(3) 0.1955(3) 0.68471(16) 0.0467(9) Uani d 1
C C14 1.0147(3) 0.1968(4) 0.69527(19) 0.0615(12) Uani d 1
H H14A 1.046683 0.129977 0.697781 0.074 Uiso calc 1
C C15 1.0634(3) 0.2912(5) 0.70197(17) 0.0625(13) Uani d 1
C C16 1.0171(3) 0.3869(4) 0.6987(2) 0.0671(13) Uani d 1
H H16A 1.050763 0.452802 0.703217 0.080 Uiso calc 1
C C17 0.9212(2) 0.3909(4) 0.68900(18) 0.0521(10) Uani d 1
C C18 0.8665(3) 0.0910(4) 0.6755(3) 0.0792(16) Uani d 1
H H18A 0.908129 0.031842 0.672623 0.119 Uiso calc 1
H H18B 0.816111 0.095033 0.639851 0.119 Uiso calc 1
H H18C 0.841417 0.077452 0.707948 0.119 Uiso calc 1
C C19 1.1680(3) 0.2894(6) 0.7136(3) 0.099(2) Uani d 1
H H19A 1.189898 0.362465 0.708880 0.148 Uiso calc 1
H H19B 1.184515 0.240147 0.686417 0.148 Uiso calc 1
H H19C 1.196445 0.264378 0.752993 0.148 Uiso calc 1
C C20 0.8725(3) 0.4990(4) 0.6840(3) 0.0834(18) Uani d 1
H H20A 0.916920 0.555588 0.701383 0.125 Uiso calc 1
H H20B 0.824712 0.495448 0.704071 0.125 Uiso calc 1
H H20C 0.844154 0.515872 0.643344 0.125 Uiso calc 1
C C21 0.45657(18) 0.1194(2) 0.58964(10) 0.0199(5) Uani d 1
C C22 0.53758(19) 0.0587(2) 0.60259(11) 0.0228(5) Uani d 1
H H22A 0.592843 0.087662 0.627112 0.027 Uiso calc 1
C C23 0.5370(2) -0.0434(2) 0.57965(11) 0.0244(5) Uani d 1
F F3 0.61738(12) -0.09986(14) 0.59174(7) 0.0312(4) Uani d 1
C C24 0.4596(2) -0.0919(2) 0.54407(12) 0.0265(6) Uani d 1
H H24A 0.461298 -0.162441 0.528785 0.032 Uiso calc 1
C C25 0.3798(2) -0.0319(2) 0.53206(12) 0.0256(5) Uani d 1
F F4 0.30307(12) -0.07915(14) 0.49674(8) 0.0347(4) Uani d 1
C C26 0.37433(19) 0.0718(2) 0.55362(11) 0.0214(5) Uani d 1
C C27 0.29216(18) 0.1404(2) 0.54264(11) 0.0216(5) Uani d 1
C C28 0.20602(19) 0.1192(2) 0.50477(12) 0.0255(5) Uani d 1
H H28A 0.196735 0.054324 0.482825 0.031 Uiso calc 1
C C29 0.13299(19) 0.1916(2) 0.49849(12) 0.0264(5) Uani d 1
C C30 0.14919(19) 0.2857(2) 0.53145(13) 0.0273(6) Uani d 1
H H30A 0.100800 0.335859 0.529270 0.033 Uiso calc 1
C C31 0.23655(19) 0.3057(2) 0.56749(12) 0.0242(5) Uani d 1
H H31A 0.247382 0.371254 0.588827 0.029 Uiso calc 1
N N2 0.30662(15) 0.23538(18) 0.57334(9) 0.0207(4) Uani d 1
C C32 0.0424(2) 0.1647(2) 0.45704(13) 0.0290(6) Uani d 1
C C33 0.0347(2) 0.1588(3) 0.39791(13) 0.0329(6) Uani d 1
C C34 -0.0469(2) 0.1216(3) 0.36043(14) 0.0386(7) Uani d 1
H H34A -0.051883 0.117025 0.320534 0.046 Uiso calc 1
C C35 -0.1215(2) 0.0909(3) 0.37967(14) 0.0364(7) Uani d 1
C C36 -0.1140(2) 0.1033(2) 0.43762(14) 0.0333(7) Uani d 1
H H36A -0.165574 0.086533 0.451004 0.040 Uiso calc 1
C C37 -0.0340(2) 0.1391(2) 0.47677(13) 0.0302(6) Uani d 1
C C38 0.1131(3) 0.1942(3) 0.37436(15) 0.0438(8) Uani d 1
H H38A 0.089207 0.209260 0.333131 0.066 Uiso calc 1
H H38B 0.159140 0.136384 0.380381 0.066 Uiso calc 1
H H38C 0.141607 0.259789 0.394411 0.066 Uiso calc 1
C C39 -0.2074(2) 0.0433(3) 0.33887(16) 0.0483(9) Uani d 1
H H39A -0.193167 0.016486 0.304286 0.072 Uiso calc 1
H H39B -0.255023 0.099212 0.328086 0.072 Uiso calc 1
H H39C -0.229634 -0.016696 0.357818 0.072 Uiso calc 1
C C40 -0.0297(2) 0.1475(3) 0.53984(13) 0.0355(7) Uani d 1
H H40A 0.022382 0.105043 0.562743 0.053 Uiso calc 1
H H40B -0.086911 0.119468 0.545677 0.053 Uiso calc 1
H H40C -0.021905 0.223488 0.551894 0.053 Uiso calc 1
O O1 0.41561(13) 0.43013(14) 0.64265(7) 0.0207(4) Uani d 1
O O2 0.39443(15) 0.52154(16) 0.71775(8) 0.0289(4) Uani d 1
C C41 0.40599(17) 0.4372(2) 0.69325(11) 0.0203(5) Uani d 1
C C42 0.40885(17) 0.3319(2) 0.72522(10) 0.0198(5) Uani d 1
C C43 0.3988(2) 0.3291(2) 0.78032(11) 0.0271(6) Uani d 1
H H43A 0.391480 0.394281 0.799356 0.033 Uiso calc 1
C C44 0.3995(2) 0.2302(3) 0.80721(13) 0.0337(6) Uani d 1
H H44A 0.392203 0.226377 0.844824 0.040 Uiso calc 1
C C45 0.4111(2) 0.1365(2) 0.77822(12) 0.0305(6) Uani d 1
H H45A 0.411129 0.067594 0.795591 0.037 Uiso calc 1
C C46 0.42253(19) 0.1451(2) 0.72369(12) 0.0254(5) Uani d 1
H H46A 0.431422 0.081050 0.704225 0.031 Uiso calc 1
N N3 0.42147(15) 0.24099(18) 0.69746(9) 0.0202(4) Uani d 1

loop_
_atom_site_aniso_label
_atom_site_aniso_U_11
_atom_site_aniso_U_22
_atom_site_aniso_U_33
_atom_site_aniso_U_12
_atom_site_aniso_U_13
_atom_site_aniso_U_23
Ir1 0.02447(5) 0.01372(4) 0.01498(4) -0.00063(4) 0.00470(3) 0.00034(4)
C1 0.0281(12) 0.0089(10) 0.0156(10) -0.0001(9) 0.0073(9) -0.0003(8)
C2 0.0256(12) 0.0123(11) 0.0188(11) -0.0008(9) 0.0040(9) -0.0030(8)
C3 0.0308(13) 0.0120(11) 0.0162(11) 0.0032(9) 0.0028(9) -0.0031(8)
F1 0.0314(8) 0.0233(8) 0.0167(7) 0.0049(6) 0.0024(6) 0.0025(6)
C4 0.0334(14) 0.0125(11) 0.0163(11) 0.0016(10) 0.0084(10) -0.0002(8)
C5 0.0254(12) 0.0138(11) 0.0210(12) 0.0003(9) 0.0075(9) -0.0021(9)
F2 0.0279(8) 0.0294(9) 0.0253(8) 0.0004(7) 0.0088(6) 0.0032(6)
C6 0.0268(12) 0.0126(11) 0.0161(11) 0.0005(9) 0.0041(9) -0.0019(8)
C7 0.0280(13) 0.0115(11) 0.0189(11) 0.0009(9) 0.0037(9) -0.0008(8)
C8 0.0281(13) 0.0198(13) 0.0221(12) 0.0026(10) 0.0060(10) 0.0015(10)
C9 0.0260(13) 0.0234(14) 0.0254(13) 0.0031(10) 0.0012(10) -0.0017(10)
C10 0.0295(13) 0.0304(14) 0.0187(12) 0.0047(12) -0.0015(10) 0.0015(11)
C11 0.0311(13) 0.0252(13) 0.0177(11) -0.0015(11) 0.0044(10) -0.0005(10)
N1 0.0229(10) 0.0149(10) 0.0169(9) 0.0013(8) 0.0029(8) 0.0001(7)
C12 0.0240(13) 0.048(2) 0.0226(13) 0.0070(12) -0.0004(10) 0.0045(12)
C13 0.0387(19) 0.055(2) 0.049(2) 0.0164(17) 0.0151(16) 0.0065(17)
C14 0.041(2) 0.084(3) 0.059(3) 0.029(2) 0.0128(18) 0.013(2)
C15 0.0294(18) 0.110(4) 0.043(2) 0.012(2) 0.0014(15) 0.011(2)
C16 0.034(2) 0.082(4) 0.073(3) -0.011(2) -0.0059(19) 0.007(3)
C17 0.0271(17) 0.060(3) 0.058(2) -0.0040(16) -0.0064(15) 0.0019(19)
C18 0.065(3) 0.044(3) 0.134(5) 0.027(2) 0.037(3) 0.003(3)
C19 0.032(2) 0.171(7) 0.086(4) 0.017(3) 0.006(2) 0.030(4)
C20 0.047(3) 0.045(3) 0.140(5) -0.017(2) -0.003(3) -0.003(3)
C21 0.0295(13) 0.0172(12) 0.0141(11) -0.0012(10) 0.0080(9) 0.0037(8)
C22 0.0312(13) 0.0175(12) 0.0188(12) 0.0012(10) 0.0057(10) 0.0031(9)
C23 0.0338(14) 0.0178(12) 0.0229(12) 0.0053(10) 0.0102(11) 0.0041(9)
F3 0.0392(10) 0.0225(9) 0.0320(9) 0.0117(7) 0.0100(7) 0.0033(7)
C24 0.0418(16) 0.0132(12) 0.0272(13) -0.0027(11) 0.0140(12) -0.0018(10)
C25 0.0335(14) 0.0185(13) 0.0247(13) -0.0057(11) 0.0080(11) -0.0021(10)
F4 0.0357(10) 0.0211(9) 0.0444(10) -0.0075(7) 0.0065(8) -0.0116(7)
C26 0.0304(13) 0.0135(11) 0.0209(12) -0.0019(10) 0.0082(10) 0.0014(9)
C27 0.0273(13) 0.0156(12) 0.0228(12) -0.0024(10) 0.0084(10) 0.0018(9)
C28 0.0316(14) 0.0185(13) 0.0246(13) -0.0053(11) 0.0051(10) -0.0012(10)
C29 0.0276(13) 0.0228(13) 0.0273(13) -0.0035(11) 0.0051(10) 0.0046(11)
C30 0.0245(13) 0.0200(14) 0.0360(15) 0.0012(10) 0.0065(11) 0.0020(11)
C31 0.0290(13) 0.0180(12) 0.0271(13) -0.0012(10) 0.0104(10) 0.0004(10)
N2 0.0257(10) 0.0152(9) 0.0213(10) -0.0024(9) 0.0067(8) 0.0017(8)
C32 0.0292(14) 0.0213(14) 0.0323(15) -0.0022(11) 0.0019(11) 0.0042(11)
C33 0.0357(16) 0.0237(14) 0.0353(16) -0.0007(12) 0.0036(12) 0.0036(12)
C34 0.0440(18) 0.0295(17) 0.0333(16) 0.0027(14) -0.0036(13) 0.0032(13)
C35 0.0317(16) 0.0266(16) 0.0410(17) 0.0003(12) -0.0061(13) 0.0037(13)
C36 0.0246(14) 0.0242(15) 0.0448(18) -0.0016(11) -0.0007(12) 0.0071(12)
C37 0.0286(14) 0.0227(14) 0.0360(15) -0.0001(11) 0.0040(11) 0.0071(11)
C38 0.053(2) 0.044(2) 0.0325(17) -0.0121(17) 0.0089(15) 0.0014(14)
C39 0.0387(19) 0.041(2) 0.051(2) -0.0039(15) -0.0115(15) -0.0008(16)
C40 0.0303(15) 0.0360(18) 0.0374(17) -0.0040(13) 0.0052(12) 0.0049(13)
O1 0.0297(10) 0.0143(8) 0.0185(8) -0.0007(7) 0.0075(7) -0.0003(6)
O2 0.0448(12) 0.0199(10) 0.0237(10) 0.0001(9) 0.0122(9) -0.0034(7)
C41 0.0211(12) 0.0188(12) 0.0203(12) -0.0038(9) 0.0048(9) -0.0008(9)
C42 0.0203(11) 0.0200(13) 0.0184(11) 0.0000(9) 0.0042(9) 0.0009(9)
C43 0.0359(15) 0.0274(15) 0.0198(12) 0.0032(12) 0.0107(11) 0.0021(10)
C44 0.0468(17) 0.0340(16) 0.0241(13) 0.0067(14) 0.0163(12) 0.0077(12)
C45 0.0392(16) 0.0256(15) 0.0279(14) 0.0057(12) 0.0113(12) 0.0128(11)
C46 0.0320(14) 0.0195(13) 0.0255(13) 0.0035(11) 0.0094(11) 0.0033(10)
N3 0.0243(10) 0.0178(11) 0.0179(9) -0.0002(8) 0.0049(8) 0.0029(8)

loop_
_atom_type_symbol
_atom_type_description
_atom_type_scat_dispersion_real
_atom_type_scat_dispersion_imag
_atom_type_scat_source
C C 0.0033 0.0016 'International Tables Vol C Tables 4.2.6.8 and 6.1.1.4'
H H 0.0000 0.0000 'International Tables Vol C Tables 4.2.6.8 and 6.1.1.4'
F F 0.0171 0.0103 'International Tables Vol C Tables 4.2.6.8 and 6.1.1.4'
Ir Ir -1.4442 7.9887 'International Tables Vol C Tables 4.2.6.8 and 6.1.1.4'
N N 0.0061 0.0033 'International Tables Vol C Tables 4.2.6.8 and 6.1.1.4'
O O 0.0106 0.0060 'International Tables Vol C Tables 4.2.6.8 and 6.1.1.4'

loop_
_geom_angle_atom_site_label_1
_geom_angle_atom_site_label_2
_geom_angle_atom_site_label_3
_geom_angle
C21 Ir1 C1 87.48(9)
C21 Ir1 N2 81.24(10)
C1 Ir1 N2 91.30(9)
C21 Ir1 N1 92.06(10)
C1 Ir1 N1 80.87(9)
N2 Ir1 N1 169.95(8)
C21 Ir1 N3 100.86(9)
C1 Ir1 N3 171.25(9)
N2 Ir1 N3 92.56(8)
N1 Ir1 N3 96.07(8)
C21 Ir1 O1 176.51(9)
C1 Ir1 O1 94.92(8)
N2 Ir1 O1 96.15(8)
N1 Ir1 O1 90.83(8)
N3 Ir1 O1 76.87(7)
C2 C1 C6 118.6(2)
C2 C1 Ir1 126.97(19)
C6 C1 Ir1 114.22(17)
C3 C2 C1 118.9(2)
C3 C2 H2A 120.6
C1 C2 H2A 120.6
F1 C3 C4 117.6(2)
F1 C3 C2 117.8(2)
C4 C3 C2 124.6(2)
C3 C4 C5 115.8(2)
C3 C4 H4A 122.1
C5 C4 H4A 122.1
F2 C5 C4 116.6(2)
F2 C5 C6 120.0(2)
C4 C5 C6 123.3(2)
C5 C6 C1 118.7(2)
C5 C6 C7 125.8(2)
C1 C6 C7 115.3(2)
N1 C7 C8 120.5(2)
N1 C7 C6 113.2(2)
C8 C7 C6 126.3(2)
C7 C8 C9 120.9(3)
C7 C8 H8A 119.6
C9 C8 H8A 119.6
C10 C9 C8 118.0(3)
C10 C9 C12 121.9(2)
C8 C9 C12 120.1(3)
C11 C10 C9 119.3(2)
C11 C10 H10A 120.4
C9 C10 H10A 120.4
N1 C11 C10 122.9(3)
N1 C11 H11A 118.6
C10 C11 H11A 118.6
C11 N1 C7 118.6(2)
C11 N1 Ir1 125.07(18)
C7 N1 Ir1 115.69(16)
C17 C12 C13 121.0(3)
C17 C12 C9 119.3(3)
C13 C12 C9 119.6(3)
C12 C13 C14 118.0(4)
C12 C13 C18 121.4(3)
C14 C13 C18 120.6(4)
C15 C14 C13 121.9(4)
C15 C14 H14A 119.0
C13 C14 H14A 119.0
C14 C15 C16 118.8(4)
C14 C15 C19 120.5(5)
C16 C15 C19 120.8(5)
C15 C16 C17 122.0(5)
C15 C16 H16A 119.0
C17 C16 H16A 119.0
C12 C17 C16 118.3(4)
C12 C17 C20 121.5(3)
C16 C17 C20 120.2(4)
C13 C18 H18A 109.5
C13 C18 H18B 109.5
H18A C18 H18B 109.5
C13 C18 H18C 109.5
H18A C18 H18C 109.5
H18B C18 H18C 109.5
C15 C19 H19A 109.5
C15 C19 H19B 109.5
H19A C19 H19B 109.5
C15 C19 H19C 109.5
H19A C19 H19C 109.5
H19B C19 H19C 109.5
C17 C20 H20A 109.5
C17 C20 H20B 109.5
H20A C20 H20B 109.5
C17 C20 H20C 109.5
H20A C20 H20C 109.5
H20B C20 H20C 109.5
C22 C21 C26 118.4(2)
C22 C21 Ir1 127.5(2)
C26 C21 Ir1 114.08(19)
C23 C22 C21 119.7(3)
C23 C22 H22A 120.2
C21 C22 H22A 120.2
F3 C23 C22 118.5(3)
F3 C23 C24 117.6(2)
C22 C23 C24 123.9(3)
C25 C24 C23 116.0(3)
C25 C24 H24A 122.0
C23 C24 H24A 122.0
F4 C25 C24 116.4(2)
F4 C25 C26 119.8(3)
C24 C25 C26 123.8(3)
C25 C26 C21 118.2(2)
C25 C26 C27 126.8(2)
C21 C26 C27 115.0(2)
N2 C27 C28 119.6(2)
N2 C27 C26 113.4(2)
C28 C27 C26 126.9(2)
C27 C28 C29 121.2(3)
C27 C28 H28A 119.4
C29 C28 H28A 119.4
C30 C29 C28 117.8(3)
C30 C29 C32 123.5(3)
C28 C29 C32 118.7(3)
C31 C30 C29 119.5(3)
C31 C30 H30A 120.3
C29 C30 H30A 120.3
N2 C31 C30 122.4(3)
N2 C31 H31A 118.8
C30 C31 H31A 118.8
C31 N2 C27 119.5(2)
C31 N2 Ir1 124.31(19)
C27 N2 Ir1 115.32(17)
C33 C32 C37 119.7(3)
C33 C32 C29 119.6(3)
C37 C32 C29 120.7(3)
C34 C33 C32 119.1(3)
C34 C33 C38 119.7(3)
C32 C33 C38 121.2(3)
C33 C34 C35 121.9(3)
C33 C34 H34A 119.0
C35 C34 H34A 119.0
C36 C35 C34 117.8(3)
C36 C35 C39 121.0(3)
C34 C35 C39 121.2(3)
C37 C36 C35 122.4(3)
C37 C36 H36A 118.8
C35 C36 H36A 118.8
C36 C37 C32 118.9(3)
C36 C37 C40 119.6(3)
C32 C37 C40 121.5(3)
C33 C38 H38A 109.5
C33 C38 H38B 109.5
H38A C38 H38B 109.5
C33 C38 H38C 109.5
H38A C38 H38C 109.5
H38B C38 H38C 109.5
C35 C39 H39A 109.5
C35 C39 H39B 109.5
H39A C39 H39B 109.5
C35 C39 H39C 109.5
H39A C39 H39C 109.5
H39B C39 H39C 109.5
C37 C40 H40A 109.5
C37 C40 H40B 109.5
H40A C40 H40B 109.5
C37 C40 H40C 109.5
H40A C40 H40C 109.5
H40B C40 H40C 109.5
C41 O1 Ir1 116.32(16)
O2 C41 O1 126.0(2)
O2 C41 C42 117.9(2)
O1 C41 C42 116.1(2)
N3 C42 C43 121.9(2)
N3 C42 C41 116.7(2)
C43 C42 C41 121.4(2)
C44 C43 C42 119.2(3)
C44 C43 H43A 120.4
C42 C43 H43A 120.4
C43 C44 C45 118.8(3)
C43 C44 H44A 120.6
C45 C44 H44A 120.6
C46 C45 C44 119.1(3)
C46 C45 H45A 120.4
C44 C45 H45A 120.4
N3 C46 C45 122.1(3)
N3 C46 H46A 118.9
C45 C46 H46A 118.9
C46 N3 C42 118.8(2)
C46 N3 Ir1 127.22(18)
C42 N3 Ir1 113.94(16)

loop_
_geom_bond_atom_site_label_1
_geom_bond_atom_site_label_2
_geom_bond_distance
Ir1 C21 1.988(3)
Ir1 C1 2.001(2)
Ir1 N2 2.037(2)
Ir1 N1 2.040(2)
Ir1 N3 2.143(2)
Ir1 O1 2.1633(18)
C1 C2 1.398(3)
C1 C6 1.420(4)
C2 C3 1.378(4)
C2 H2A 0.9500
C3 F1 1.368(3)
C3 C4 1.375(4)
C4 C5 1.380(3)
C4 H4A 0.9500
C5 F2 1.359(3)
C5 C6 1.394(3)
C6 C7 1.470(3)
C7 N1 1.372(3)
C7 C8 1.386(4)
C8 C9 1.394(4)
C8 H8A 0.9500
C9 C10 1.392(4)
C9 C12 1.491(4)
C10 C11 1.382(4)
C10 H10A 0.9500
C11 N1 1.352(3)
C11 H11A 0.9500
C12 C17 1.383(5)
C12 C13 1.392(5)
C13 C14 1.411(5)
C13 C18 1.495(6)
C14 C15 1.365(7)
C14 H14A 0.9500
C15 C16 1.366(7)
C15 C19 1.529(6)
C16 C17 1.406(5)
C16 H16A 0.9500
C17 C20 1.514(6)
C18 H18A 0.9800
C18 H18B 0.9800
C18 H18C 0.9800
C19 H19A 0.9800
C19 H19B 0.9800
C19 H19C 0.9800
C20 H20A 0.9800
C20 H20B 0.9800
C20 H20C 0.9800
C21 C22 1.397(4)
C21 C26 1.431(4)
C22 C23 1.377(4)
C22 H22A 0.9500
C23 F3 1.363(3)
C23 C24 1.381(4)
C24 C25 1.378(4)
C24 H24A 0.9500
C25 F4 1.365(3)
C25 C26 1.395(4)
C26 C27 1.468(4)
C27 N2 1.373(3)
C27 C28 1.393(4)
C28 C29 1.398(4)
C28 H28A 0.9500
C29 C30 1.392(4)
C29 C32 1.493(4)
C30 C31 1.388(4)
C30 H30A 0.9500
C31 N2 1.348(4)
C31 H31A 0.9500
C32 C33 1.407(4)
C32 C37 1.408(4)
C33 C34 1.390(4)
C33 C38 1.521(5)
C34 C35 1.392(5)
C34 H34A 0.9500
C35 C36 1.385(5)
C35 C39 1.514(4)
C36 C37 1.385(4)
C36 H36A 0.9500
C37 C40 1.515(4)
C38 H38A 0.9800
C38 H38B 0.9800
C38 H38C 0.9800
C39 H39A 0.9800
C39 H39B 0.9800
C39 H39C 0.9800
C40 H40A 0.9800
C40 H40B 0.9800
C40 H40C 0.9800
O1 C41 1.278(3)
O2 C41 1.236(3)
C41 C42 1.508(4)
C42 N3 1.350(3)
C42 C43 1.387(4)
C43 C44 1.383(4)
C43 H43A 0.9500
C44 C45 1.390(4)
C44 H44A 0.9500
C45 C46 1.384(4)
C45 H45A 0.9500
C46 N3 1.342(3)
C46 H46A 0.9500

loop_
_geom_torsion_atom_site_label_1
_geom_torsion_atom_site_label_2
_geom_torsion_atom_site_label_3
_geom_torsion_atom_site_label_4
_geom_torsion
C6 C1 C2 C3 -2.3(3)
Ir1 C1 C2 C3 172.49(18)
C1 C2 C3 F1 -175.2(2)
C1 C2 C3 C4 3.6(4)
F1 C3 C4 C5 176.3(2)
C2 C3 C4 C5 -2.4(4)
C3 C4 C5 F2 -177.7(2)
C3 C4 C5 C6 0.2(4)
F2 C5 C6 C1 178.7(2)
C4 C5 C6 C1 0.8(4)
F2 C5 C6 C7 3.7(4)
C4 C5 C6 C7 -174.2(2)
C2 C1 C6 C5 0.3(3)
Ir1 C1 C6 C5 -175.16(18)
C2 C1 C6 C7 175.8(2)
Ir1 C1 C6 C7 0.3(3)
C5 C6 C7 N1 168.8(2)
C1 C6 C7 N1 -6.3(3)
C5 C6 C7 C8 -12.0(4)
C1 C6 C7 C8 172.9(2)
N1 C7 C8 C9 -0.2(4)
C6 C7 C8 C9 -179.3(2)
C7 C8 C9 C10 -0.7(4)
C7 C8 C9 C12 177.7(3)
C8 C9 C10 C11 0.8(4)
C12 C9 C10 C11 -177.6(3)
C9 C10 C11 N1 0.0(5)
C10 C11 N1 C7 -1.0(4)
C10 C11 N1 Ir1 169.1(2)
C8 C7 N1 C11 1.1(4)
C6 C7 N1 C11 -179.7(2)
C8 C7 N1 Ir1 -169.93(19)
C6 C7 N1 Ir1 9.3(3)
C10 C9 C12 C17 -103.3(4)
C8 C9 C12 C17 78.3(4)
C10 C9 C12 C13 79.3(4)
C8 C9 C12 C13 -99.1(4)
C17 C12 C13 C14 1.1(5)
C9 C12 C13 C14 178.3(3)
C17 C12 C13 C18 -177.9(4)
C9 C12 C13 C18 -0.6(5)
C12 C13 C14 C15 -1.1(6)
C18 C13 C14 C15 177.8(4)
C13 C14 C15 C16 0.5(7)
C13 C14 C15 C19 179.7(4)
C14 C15 C16 C17 0.3(7)
C19 C15 C16 C17 -179.0(4)
C13 C12 C17 C16 -0.3(6)
C9 C12 C17 C16 -177.6(3)
C13 C12 C17 C20 177.5(4)
C9 C12 C17 C20 0.2(6)
C15 C16 C17 C12 -0.4(7)
C15 C16 C17 C20 -178.2(5)
C26 C21 C22 C23 1.4(4)
Ir1 C21 C22 C23 -177.24(19)
C21 C22 C23 F3 178.3(2)
C21 C22 C23 C24 -0.5(4)
F3 C23 C24 C25 -179.1(2)
C22 C23 C24 C25 -0.2(4)
C23 C24 C25 F4 179.8(2)
C23 C24 C25 C26 0.0(4)
F4 C25 C26 C21 -178.9(2)
C24 C25 C26 C21 0.9(4)
F4 C25 C26 C27 0.1(4)
C24 C25 C26 C27 179.8(3)
C22 C21 C26 C25 -1.6(4)
Ir1 C21 C26 C25 177.24(19)
C22 C21 C26 C27 179.3(2)
Ir1 C21 C26 C27 -1.8(3)
C25 C26 C27 N2 175.4(2)
C21 C26 C27 N2 -5.7(3)
C25 C26 C27 C28 -6.0(4)
C21 C26 C27 C28 172.9(2)
N2 C27 C28 C29 -1.7(4)
C26 C27 C28 C29 179.8(3)
C27 C28 C29 C30 -0.1(4)
C27 C28 C29 C32 179.7(3)
C28 C29 C30 C31 2.0(4)
C32 C29 C30 C31 -177.9(3)
C29 C30 C31 N2 -2.1(4)
C30 C31 N2 C27 0.2(4)
C30 C31 N2 Ir1 169.2(2)
C28 C27 N2 C31 1.6(4)
C26 C27 N2 C31 -179.6(2)
C28 C27 N2 Ir1 -168.25(19)
C26 C27 N2 Ir1 10.5(3)
C30 C29 C32 C33 115.0(3)
C28 C29 C32 C33 -64.9(4)
C30 C29 C32 C37 -68.7(4)
C28 C29 C32 C37 111.5(3)
C37 C32 C33 C34 -3.7(5)
C29 C32 C33 C34 172.6(3)
C37 C32 C33 C38 175.1(3)
C29 C32 C33 C38 -8.5(5)
C32 C33 C34 C35 0.5(5)
C38 C33 C34 C35 -178.3(3)
C33 C34 C35 C36 3.0(5)
C33 C34 C35 C39 -175.7(3)
C34 C35 C36 C37 -3.5(5)
C39 C35 C36 C37 175.2(3)
C35 C36 C37 C32 0.4(5)
C35 C36 C37 C40 -178.1(3)
C33 C32 C37 C36 3.3(4)
C29 C32 C37 C36 -173.1(3)
C33 C32 C37 C40 -178.2(3)
C29 C32 C37 C40 5.5(4)
Ir1 O1 C41 O2 177.5(2)
Ir1 O1 C41 C42 -2.8(3)
O2 C41 C42 N3 179.9(2)
O1 C41 C42 N3 0.2(3)
O2 C41 C42 C43 0.1(4)
O1 C41 C42 C43 -179.7(2)
N3 C42 C43 C44 -1.5(4)
C41 C42 C43 C44 178.3(3)
C42 C43 C44 C45 0.5(5)
C43 C44 C45 C46 0.7(5)
C44 C45 C46 N3 -1.0(5)
C45 C46 N3 C42 0.0(4)
C45 C46 N3 Ir1 178.7(2)
C43 C42 N3 C46 1.3(4)
C41 C42 N3 C46 -178.6(2)
C43 C42 N3 Ir1 -177.6(2)
C41 C42 N3 Ir1 2.5(3)

_cod_database_fobs_code 2242639
